data_2204413
loop_
_publ_author_name
'Daqing Shi'
'Chunling Shi'
'Xiangshan Wang'
'Liangce Rong'
'Hongwen Hu'

_publ_section_title
;2,9b-<i>trans</i>-3,9b-<i>cis</i>-2,3-Bis(4-bromophenyl)-2,3,3a,4,5,9b,1',2',3',4'-decahydro-1<i>H</i>-benzo[<i>e</i>]indene-1-spiro-2'-naphthalene-1',9b-diol
 acetone solvate
;
_journal_issue 10
_journal_name_full 'Acta Crystallographica Section E'
_journal_page_first o1859
_journal_page_last o1861
_journal_paper_doi 10.1107/S1600536804023268
_journal_volume 60
_journal_year 2004
_chemical_formula_iupac 'C34 H30 Br2 O2, C3 H6 O1'
_chemical_formula_moiety 'C34 H30 Br2 O2, C3 H6 O1'
_chemical_formula_sum 'C37 H36 Br2 O3'
_chemical_formula_weight 688.48
_chemical_melting_point .428E-305
_chemical_name_systematic
;2,9b-cis-3,9b-trans-2,3-Bis(4-bromophenyl)-2,3,3a,4,5,9b,1',2',3',4'-decahydro-
1H-benzo[e]indene-1-spiro-2'-naphthalene-1',9b-diol
 acetone solvate
;
_space_group_IT_number 2
_symmetry_cell_setting triclinic
_symmetry_space_group_name_Hall '-P 1'
_symmetry_space_group_name_H-M 'P -1'
_atom_sites_solution_hydrogens geom
_atom_sites_solution_primary direct
_atom_sites_solution_secondary difmap
_cell_angle_alpha 77.870(10)
_cell_angle_beta 67.730(10)
_cell_angle_gamma 81.020(10)
_cell_formula_units_Z 2
_cell_length_a 11.4270(10)
_cell_length_b 12.0420(10)
_cell_length_c 12.992(2)
_cell_measurement_reflns_used 27
_cell_measurement_temperature 296(2)
_cell_measurement_theta_max 15.14
_cell_measurement_theta_min 2.97
_cell_volume 1611.7(3)
_computing_cell_refinement XSCANS
_computing_data_collection 'XSCANS (Siemens, 1994)'
_computing_data_reduction 'SHELXTL (Sheldrick, 1997)'
_computing_molecular_graphics SHELXTL
_computing_publication_material SHELXTL
_computing_structure_refinement SHELXTL
_computing_structure_solution SHELXTL
_diffrn_ambient_temperature 296(2)
_diffrn_measured_fraction_theta_full 0.998
_diffrn_measured_fraction_theta_max 0.998
_diffrn_measurement_device_type 'Siemens P4'
_diffrn_measurement_method \w
_diffrn_radiation_monochromator graphite
_diffrn_radiation_source 'normal-focus sealed tube'
_diffrn_radiation_type MoK\a
_diffrn_radiation_wavelength 0.71073
_diffrn_reflns_av_R_equivalents 0.0282
_diffrn_reflns_av_sigmaI/netI 0.1354
_diffrn_reflns_limit_h_max 13
_diffrn_reflns_limit_h_min 0
_diffrn_reflns_limit_k_max 14
_diffrn_reflns_limit_k_min -14
_diffrn_reflns_limit_l_max 15
_diffrn_reflns_limit_l_min -14
_diffrn_reflns_number 6445
_diffrn_reflns_theta_full 25.25
_diffrn_reflns_theta_max 25.25
_diffrn_reflns_theta_min 1.72
_diffrn_standards_decay_% 6.96
_diffrn_standards_interval_count 97
_diffrn_standards_number 3
_exptl_absorpt_coefficient_mu 2.549
_exptl_absorpt_correction_T_max 0.700
_exptl_absorpt_correction_T_min 0.446
_exptl_absorpt_correction_type psi-scan
_exptl_absorpt_process_details '(XSCANS; Siemens, 1994)'
_exptl_crystal_colour colorless
_exptl_crystal_density_diffrn 1.419
_exptl_crystal_density_method 'not measured'
_exptl_crystal_description block
_exptl_crystal_F_000 704
_exptl_crystal_size_max 0.36
_exptl_crystal_size_mid 0.36
_exptl_crystal_size_min 0.14
_refine_diff_density_max 0.357
_refine_diff_density_min -0.303
_refine_ls_extinction_coef 0.0067(2)
_refine_ls_extinction_expression Fc^*^=kFc[1+0.001xFc^2^\l^3^/sin(2\q)]^-1/4^
_refine_ls_extinction_method SHELXL97
_refine_ls_goodness_of_fit_ref 0.800
_refine_ls_hydrogen_treatment mixed
_refine_ls_matrix_type full
_refine_ls_number_parameters 390
_refine_ls_number_reflns 5836
_refine_ls_number_restraints 2
_refine_ls_restrained_S_all 0.800
_refine_ls_R_factor_all 0.1195
_refine_ls_R_factor_gt 0.0361
_refine_ls_shift/su_max 0.001
_refine_ls_shift/su_mean 0.000
_refine_ls_structure_factor_coef Fsqd
_refine_ls_weighting_details 'calc w = 1/[\s^2^(Fo^2^)+(0.01P)^2^] where P = (Fo^2^+2Fc^2^)/3'
_refine_ls_weighting_scheme calc
_refine_ls_wR_factor_gt 0.0403
_refine_ls_wR_factor_ref 0.0450
_reflns_number_gt 2436
_reflns_number_total 5836
_reflns_threshold_expression I>2\s(I)
_cod_data_source_file wn6283.cif
_cod_data_source_block I
_cod_original_cell_volume 1611.8(4)
_cod_database_code 2204413
_cod_database_fobs_code 2204413

loop_
_symmetry_equiv_pos_as_xyz
'x, y, z'
'-x, -y, -z'

loop_
_atom_site_label
_atom_site_fract_x
_atom_site_fract_y
_atom_site_fract_z
_atom_site_U_iso_or_equiv
_atom_site_adp_type
_atom_site_calc_flag
_atom_site_refinement_flags
_atom_site_occupancy
_atom_site_type_symbol
Br1 0.46259(3) 0.71697(3) 0.38617(4) 0.07577(17) Uani d . 1 Br
Br2 0.61361(4) -0.02315(4) 0.33515(4) 0.0967(2) Uani d . 1 Br
O1 1.2488(2) 0.3894(2) 0.0665(2) 0.0493(7) Uani d D 1 O
O2 1.1133(2) 0.5865(2) 0.0305(2) 0.0496(7) Uani d D 1 O
C1 0.9807(3) 0.4336(2) 0.2298(2) 0.0324(8) Uani d . 1 C
H1 0.9927 0.4222 0.1539 0.039 Uiso calc R 1 H
C2 0.9894(2) 0.3141(2) 0.2992(2) 0.0335(8) Uani d . 1 C
H2 0.9795 0.3227 0.3755 0.040 Uiso calc R 1 H
C3 1.1276(3) 0.2693(3) 0.2390(2) 0.0391(9) Uani d . 1 C
H3 1.1284 0.2372 0.1753 0.047 Uiso calc R 1 H
C4 1.2046(3) 0.3764(3) 0.1878(3) 0.0374(9) Uani d . 1 C
C5 1.1038(3) 0.4809(2) 0.2206(2) 0.0292(8) Uani d . 1 C
C6 1.1798(3) 0.1737(3) 0.3119(3) 0.0573(11) Uani d . 1 C
H6A 1.2497 0.1297 0.2635 0.069 Uiso calc R 1 H
H6B 1.1140 0.1231 0.3572 0.069 Uiso calc R 1 H
C7 1.2260(3) 0.2200(3) 0.3896(3) 0.0596(11) Uani d . 1 C
H7A 1.1557 0.2604 0.4413 0.072 Uiso calc R 1 H
H7B 1.2601 0.1574 0.4335 0.072 Uiso calc R 1 H
C8 1.3269(3) 0.2992(3) 0.3194(3) 0.0471(10) Uani d . 1 C
C9 1.4324(3) 0.2983(3) 0.3491(3) 0.0599(11) Uani d . 1 C
H9 1.4381 0.2501 0.4134 0.072 Uiso calc R 1 H
C10 1.5283(3) 0.3678(3) 0.2846(3) 0.0652(13) Uani d . 1 C
H10 1.5975 0.3673 0.3059 0.078 Uiso calc R 1 H
C11 1.5210(3) 0.4376(3) 0.1886(3) 0.0642(12) Uani d . 1 C
H11 1.5856 0.4844 0.1445 0.077 Uiso calc R 1 H
C12 1.4177(3) 0.4383(3) 0.1576(3) 0.0539(10) Uani d . 1 C
H12 1.4143 0.4851 0.0918 0.065 Uiso calc R 1 H
C13 1.3187(3) 0.3706(3) 0.2228(3) 0.0384(9) Uani d . 1 C
C14 1.0911(2) 0.5099(2) 0.3357(2) 0.0390(9) Uani d . 1 C
H14A 1.0016 0.5219 0.3801 0.047 Uiso calc R 1 H
H14B 1.1264 0.4446 0.3759 0.047 Uiso calc R 1 H
C15 1.1562(3) 0.6145(3) 0.3275(2) 0.0476(9) Uani d . 1 C
H15A 1.1426 0.6276 0.4025 0.057 Uiso calc R 1 H
H15B 1.2468 0.6022 0.2876 0.057 Uiso calc R 1 H
C16 1.1022(3) 0.7165(3) 0.2657(3) 0.0433(9) Uani d . 1 C
C17 1.0635(3) 0.8197(3) 0.3030(3) 0.0590(11) Uani d . 1 C
H17 1.0725 0.8292 0.3687 0.071 Uiso calc R 1 H
C18 1.0117(3) 0.9087(3) 0.2443(3) 0.0674(12) Uani d . 1 C
H18 0.9873 0.9788 0.2690 0.081 Uiso calc R 1 H
C19 0.9963(3) 0.8934(3) 0.1489(3) 0.0633(12) Uani d . 1 C
H19 0.9602 0.9532 0.1094 0.076 Uiso calc R 1 H
C20 1.0337(3) 0.7900(3) 0.1102(3) 0.0520(10) Uani d . 1 C
H20 1.0230 0.7809 0.0450 0.062 Uiso calc R 1 H
C21 1.0869(3) 0.7005(3) 0.1684(3) 0.0360(9) Uani d . 1 C
C22 1.1408(3) 0.5887(3) 0.1282(3) 0.0403(9) Uani d . 1 C
H22 1.2333 0.5884 0.1031 0.048 Uiso calc R 1 H
C23 0.8554(3) 0.5052(3) 0.2707(3) 0.0327(8) Uani d . 1 C
C24 0.8161(3) 0.5863(3) 0.1954(3) 0.0433(10) Uani d . 1 C
H24 0.8691 0.5979 0.1200 0.052 Uiso calc R 1 H
C25 0.7010(3) 0.6507(3) 0.2280(3) 0.0496(10) Uani d . 1 C
H25 0.6768 0.7048 0.1755 0.059 Uiso calc R 1 H
C26 0.6234(3) 0.6336(3) 0.3389(3) 0.0443(10) Uani d . 1 C
C27 0.6591(3) 0.5551(3) 0.4165(3) 0.0461(10) Uani d . 1 C
H27 0.6058 0.5449 0.4919 0.055 Uiso calc R 1 H
C28 0.7741(3) 0.4909(2) 0.3836(3) 0.0445(9) Uani d . 1 C
H28 0.7977 0.4376 0.4369 0.053 Uiso calc R 1 H
C29 0.8927(3) 0.2359(3) 0.3083(3) 0.0358(9) Uani d . 1 C
C30 0.8677(3) 0.2243(3) 0.2160(3) 0.0453(10) Uani d . 1 C
H30 0.9080 0.2681 0.1466 0.054 Uiso calc R 1 H
C31 0.7833(3) 0.1483(3) 0.2237(3) 0.0518(10) Uani d . 1 C
H31 0.7683 0.1410 0.1600 0.062 Uiso calc R 1 H
C32 0.7221(3) 0.0840(3) 0.3267(4) 0.0512(11) Uani d . 1 C
C33 0.7428(3) 0.0961(3) 0.4192(3) 0.0605(11) Uani d . 1 C
H33 0.6999 0.0540 0.4888 0.073 Uiso calc R 1 H
C34 0.8275(3) 0.1707(3) 0.4109(3) 0.0498(10) Uani d . 1 C
H34 0.8414 0.1774 0.4754 0.060 Uiso calc R 1 H
O3 1.4162(3) 0.2020(2) -0.0190(2) 0.1159(12) Uani d . 1 O
C35 1.5981(4) 0.0979(3) -0.1286(3) 0.1331(18) Uani d . 1 C
H35A 1.6391 0.0309 -0.0975 0.160 Uiso calc R 1 H
H35B 1.6609 0.1414 -0.1888 0.160 Uiso calc R 1 H
H35C 1.5405 0.0759 -0.1571 0.160 Uiso calc R 1 H
C36 1.5252(5) 0.1697(4) -0.0374(4) 0.0829(15) Uani d . 1 C
C37 1.5946(4) 0.1815(4) 0.0315(4) 0.167(2) Uani d . 1 C
H37A 1.5849 0.2596 0.0417 0.201 Uiso calc R 1 H
H37B 1.6829 0.1590 -0.0050 0.201 Uiso calc R 1 H
H37C 1.5622 0.1339 0.1036 0.201 Uiso calc R 1 H
H1O 1.301(2) 0.3380(19) 0.043(3) 0.090(16) Uiso d D 1 H
H2O 1.158(2) 0.5284(16) 0.014(3) 0.063(14) Uiso d D 1 H

loop_
_atom_site_aniso_label
_atom_site_aniso_U_11
_atom_site_aniso_U_22
_atom_site_aniso_U_33
_atom_site_aniso_U_12
_atom_site_aniso_U_13
_atom_site_aniso_U_23
Br1 0.0418(3) 0.0584(3) 0.1137(4) 0.0068(2) -0.0178(2) -0.0131(3)
Br2 0.0859(3) 0.0837(4) 0.1250(4) -0.0443(3) -0.0257(3) -0.0229(3)
O1 0.0498(16) 0.0529(18) 0.0386(18) 0.0080(14) -0.0099(14) -0.0143(15)
O2 0.0658(17) 0.0452(18) 0.0351(17) 0.0052(15) -0.0189(14) -0.0067(14)
C1 0.039(2) 0.033(2) 0.027(2) -0.0021(17) -0.0132(18) -0.0044(18)
C2 0.036(2) 0.035(2) 0.034(2) -0.0010(17) -0.0180(18) -0.0070(18)
C3 0.035(2) 0.036(2) 0.049(2) 0.0028(17) -0.0183(19) -0.0115(19)
C4 0.036(2) 0.042(2) 0.033(2) -0.0025(18) -0.0106(19) -0.0088(19)
C5 0.034(2) 0.030(2) 0.025(2) -0.0018(16) -0.0128(17) -0.0052(18)
C6 0.047(2) 0.040(3) 0.086(3) -0.0026(19) -0.025(2) -0.010(2)
C7 0.061(3) 0.044(3) 0.072(3) 0.001(2) -0.036(2) 0.013(2)
C8 0.043(2) 0.040(3) 0.061(3) 0.0042(19) -0.024(2) -0.009(2)
C9 0.056(3) 0.063(3) 0.071(3) 0.014(2) -0.037(3) -0.019(2)
C10 0.047(3) 0.083(4) 0.086(4) 0.007(2) -0.040(3) -0.036(3)
C11 0.038(3) 0.061(3) 0.095(4) -0.009(2) -0.018(3) -0.024(3)
C12 0.037(2) 0.056(3) 0.064(3) -0.002(2) -0.013(2) -0.012(2)
C13 0.034(2) 0.037(2) 0.046(3) 0.0007(18) -0.013(2) -0.015(2)
C14 0.038(2) 0.038(2) 0.041(2) -0.0012(17) -0.0169(18) -0.0022(19)
C15 0.054(2) 0.051(3) 0.048(2) -0.008(2) -0.023(2) -0.018(2)
C16 0.038(2) 0.039(3) 0.051(3) -0.0046(19) -0.013(2) -0.007(2)
C17 0.067(3) 0.048(3) 0.065(3) 0.005(2) -0.027(2) -0.017(2)
C18 0.084(3) 0.047(3) 0.075(3) 0.008(2) -0.030(3) -0.027(3)
C19 0.084(3) 0.037(3) 0.060(3) 0.015(2) -0.028(3) 0.001(2)
C20 0.062(2) 0.046(3) 0.042(3) -0.004(2) -0.014(2) -0.003(2)
C21 0.039(2) 0.032(2) 0.031(2) -0.0065(18) -0.0070(19) -0.001(2)
C22 0.042(2) 0.045(3) 0.036(2) -0.0012(18) -0.0165(19) -0.008(2)
C23 0.034(2) 0.025(2) 0.044(2) -0.0034(17) -0.018(2) -0.0087(19)
C24 0.041(2) 0.046(3) 0.039(2) -0.0092(19) -0.013(2) 0.001(2)
C25 0.043(2) 0.038(2) 0.070(3) 0.003(2) -0.031(2) 0.000(2)
C26 0.032(2) 0.041(2) 0.059(3) -0.0009(18) -0.013(2) -0.013(2)
C27 0.039(2) 0.052(3) 0.042(3) -0.0022(19) -0.010(2) -0.008(2)
C28 0.040(2) 0.050(3) 0.042(3) -0.001(2) -0.014(2) -0.007(2)
C29 0.035(2) 0.033(2) 0.036(2) 0.0036(17) -0.009(2) -0.012(2)
C30 0.047(2) 0.042(2) 0.046(3) -0.0083(18) -0.016(2) -0.005(2)
C31 0.056(2) 0.050(3) 0.064(3) -0.002(2) -0.036(2) -0.014(2)
C32 0.045(2) 0.043(3) 0.064(3) -0.0095(19) -0.013(2) -0.013(2)
C33 0.064(3) 0.052(3) 0.057(3) -0.018(2) -0.005(2) -0.012(2)
C34 0.060(3) 0.046(3) 0.041(3) -0.011(2) -0.013(2) -0.006(2)
O3 0.099(2) 0.123(3) 0.141(3) 0.056(2) -0.065(2) -0.061(2)
C35 0.110(4) 0.148(5) 0.120(4) 0.023(3) -0.030(3) -0.024(4)
C36 0.092(4) 0.065(3) 0.094(4) 0.022(3) -0.040(4) -0.028(3)
C37 0.103(4) 0.215(6) 0.235(7) 0.005(4) -0.076(4) -0.130(5)

loop_
_atom_type_symbol
_atom_type_description
_atom_type_scat_dispersion_real
_atom_type_scat_dispersion_imag
_atom_type_scat_source
C C 0.0033 0.0016 'International Tables Vol C Tables 4.2.6.8 and 6.1.1.4'
H H 0.0000 0.0000 'International Tables Vol C Tables 4.2.6.8 and 6.1.1.4'
O O 0.0106 0.0060 'International Tables Vol C Tables 4.2.6.8 and 6.1.1.4'
Br Br -0.2901 2.4595 'International Tables Vol C Tables 4.2.6.8 and 6.1.1.4'

loop_
_geom_angle_atom_site_label_1
_geom_angle_atom_site_label_2
_geom_angle_atom_site_label_3
_geom_angle
_geom_angle_publ_flag
C4 O1 H1O 112(2) ?
C22 O2 H2O 96(2) ?
C23 C1 C2 116.3(2) y
C23 C1 C5 118.8(2) ?
C2 C1 C5 101.4(2) ?
C23 C1 H1 106.5 ?
C2 C1 H1 106.5 ?
C5 C1 H1 106.5 ?
C29 C2 C3 113.4(2) ?
C29 C2 C1 115.3(2) ?
C3 C2 C1 102.4(2) y
C29 C2 H2 108.5 ?
C3 C2 H2 108.5 ?
C1 C2 H2 108.5 ?
C6 C3 C2 114.0(2) y
C6 C3 C4 116.0(2) ?
C2 C3 C4 106.0(2) y
C6 C3 H3 106.7 ?
C2 C3 H3 106.7 ?
C4 C3 H3 106.7 ?
O1 C4 C13 108.5(3) y
O1 C4 C3 108.6(2) ?
C13 C4 C3 113.9(3) ?
O1 C4 C5 105.8(3) y
C13 C4 C5 114.6(3) ?
C3 C4 C5 105.1(2) y
C1 C5 C14 110.7(2) ?
C1 C5 C22 113.5(2) ?
C14 C5 C22 108.9(2) ?
C1 C5 C4 101.3(2) y
C14 C5 C4 111.6(2) ?
C22 C5 C4 110.8(2) ?
C3 C6 C7 111.9(3) ?
C3 C6 H6A 109.2 ?
C7 C6 H6A 109.2 ?
C3 C6 H6B 109.2 ?
C7 C6 H6B 109.2 ?
H6A C6 H6B 107.9 ?
C8 C7 C6 109.1(3) ?
C8 C7 H7A 109.9 ?
C6 C7 H7A 109.9 ?
C8 C7 H7B 109.9 ?
C6 C7 H7B 109.9 ?
H7A C7 H7B 108.3 ?
C13 C8 C9 119.5(3) ?
C13 C8 C7 120.8(3) ?
C9 C8 C7 119.7(4) ?
C10 C9 C8 121.0(4) ?
C10 C9 H9 119.5 ?
C8 C9 H9 119.5 ?
C11 C10 C9 119.5(4) ?
C11 C10 H10 120.2 ?
C9 C10 H10 120.2 ?
C10 C11 C12 120.0(4) ?
C10 C11 H11 120.0 ?
C12 C11 H11 120.0 ?
C11 C12 C13 121.3(3) ?
C11 C12 H12 119.3 ?
C13 C12 H12 119.3 ?
C12 C13 C8 118.5(3) ?
C12 C13 C4 119.8(3) ?
C8 C13 C4 121.7(3) ?
C15 C14 C5 114.9(2) y
C15 C14 H14A 108.5 ?
C5 C14 H14A 108.5 ?
C15 C14 H14B 108.5 ?
C5 C14 H14B 108.5 ?
H14A C14 H14B 107.5 ?
C16 C15 C14 109.2(2) ?
C16 C15 H15A 109.8 ?
C14 C15 H15A 109.8 ?
C16 C15 H15B 109.8 ?
C14 C15 H15B 109.8 ?
H15A C15 H15B 108.3 ?
C17 C16 C21 120.2(3) ?
C17 C16 C15 123.5(4) ?
C21 C16 C15 116.3(3) ?
C18 C17 C16 120.7(4) ?
C18 C17 H17 119.6 ?
C16 C17 H17 119.6 ?
C19 C18 C17 119.3(4) ?
C19 C18 H18 120.4 ?
C17 C18 H18 120.4 ?
C18 C19 C20 121.0(4) ?
C18 C19 H19 119.5 ?
C20 C19 H19 119.5 ?
C21 C20 C19 119.9(3) ?
C21 C20 H20 120.0 ?
C19 C20 H20 120.0 ?
C20 C21 C16 118.9(3) ?
C20 C21 C22 124.0(4) ?
C16 C21 C22 116.9(3) ?
O2 C22 C21 109.0(3) ?
O2 C22 C5 113.6(3) ?
C21 C22 C5 115.0(3) ?
O2 C22 H22 106.2 ?
C21 C22 H22 106.2 ?
C5 C22 H22 106.2 ?
C24 C23 C28 117.3(3) ?
C24 C23 C1 120.3(3) ?
C28 C23 C1 122.4(3) ?
C23 C24 C25 122.4(3) ?
C23 C24 H24 118.8 ?
C25 C24 H24 118.8 ?
C26 C25 C24 118.7(3) ?
C26 C25 H25 120.6 ?
C24 C25 H25 120.6 ?
C27 C26 C25 120.8(3) ?
C27 C26 Br1 119.2(3) ?
C25 C26 Br1 120.0(3) ?
C26 C27 C28 120.2(3) ?
C26 C27 H27 119.9 ?
C28 C27 H27 119.9 ?
C27 C28 C23 120.6(3) ?
C27 C28 H28 119.7 ?
C23 C28 H28 119.7 ?
C30 C29 C34 117.1(3) ?
C30 C29 C2 121.8(3) ?
C34 C29 C2 121.1(3) ?
C29 C30 C31 121.6(3) ?
C29 C30 H30 119.2 ?
C31 C30 H30 119.2 ?
C32 C31 C30 119.5(3) ?
C32 C31 H31 120.3 ?
C30 C31 H31 120.3 ?
C33 C32 C31 120.0(3) ?
C33 C32 Br2 120.8(3) ?
C31 C32 Br2 119.1(3) ?
C32 C33 C34 120.4(3) ?
C32 C33 H33 119.8 ?
C34 C33 H33 119.8 ?
C33 C34 C29 121.5(3) ?
C33 C34 H34 119.3 ?
C29 C34 H34 119.3 ?
C36 C35 H35A 109.5 ?
C36 C35 H35B 109.5 ?
H35A C35 H35B 109.5 ?
C36 C35 H35C 109.5 ?
H35A C35 H35C 109.5 ?
H35B C35 H35C 109.5 ?
O3 C36 C37 124.3(5) ?
O3 C36 C35 121.5(5) ?
C37 C36 C35 113.8(4) ?
C36 C37 H37A 109.5 ?
C36 C37 H37B 109.5 ?
H37A C37 H37B 109.5 ?
C36 C37 H37C 109.5 ?
H37A C37 H37C 109.5 ?
H37B C37 H37C 109.5 ?

loop_
_geom_bond_atom_site_label_1
_geom_bond_atom_site_label_2
_geom_bond_distance
_geom_bond_publ_flag
Br1 C26 1.895(3) ?
Br2 C32 1.884(3) ?
O1 C4 1.442(3) y
O1 H1O 0.810(10) ?
O2 C22 1.425(3) y
O2 H2O 0.815(10) ?
C1 C23 1.518(3) ?
C1 C2 1.541(3) y
C1 C5 1.553(3) y
C1 H1 0.9800 ?
C2 C29 1.516(3) y
C2 C3 1.540(3) y
C2 H2 0.9800 ?
C3 C6 1.528(3) y
C3 C4 1.558(4) y
C3 H3 0.9800 ?
C4 C13 1.524(4) ?
C4 C5 1.579(3) y
C5 C14 1.555(3) ?
C5 C22 1.561(3) y
C6 C7 1.530(3) ?
C6 H6A 0.9700 ?
C6 H6B 0.9700 ?
C7 C8 1.500(4) ?
C7 H7A 0.9700 ?
C7 H7B 0.9700 ?
C8 C13 1.390(4) ?
C8 C9 1.397(4) ?
C9 C10 1.377(4) ?
C9 H9 0.9300 ?
C10 C11 1.372(4) ?
C10 H10 0.9300 ?
C11 C12 1.383(4) ?
C11 H11 0.9300 ?
C12 C13 1.390(4) ?
C12 H12 0.9300 ?
C14 C15 1.526(3) ?
C14 H14A 0.9700 ?
C14 H14B 0.9700 ?
C15 C16 1.503(4) ?
C15 H15A 0.9700 ?
C15 H15B 0.9700 ?
C16 C17 1.377(4) ?
C16 C21 1.394(4) ?
C17 C18 1.371(4) ?
C17 H17 0.9300 ?
C18 C19 1.369(4) ?
C18 H18 0.9300 ?
C19 C20 1.386(4) ?
C19 H19 0.9300 ?
C20 C21 1.380(4) ?
C20 H20 0.9300 ?
C21 C22 1.503(4) ?
C22 H22 0.9800 ?
C23 C24 1.381(3) ?
C23 C28 1.398(3) ?
C24 C25 1.382(3) ?
C24 H24 0.9300 ?
C25 C26 1.368(4) ?
C25 H25 0.9300 ?
C26 C27 1.367(4) ?
C27 C28 1.380(3) ?
C27 H27 0.9300 ?
C28 H28 0.9300 ?
C29 C30 1.373(3) ?
C29 C34 1.393(3) ?
C30 C31 1.393(4) ?
C30 H30 0.9300 ?
C31 C32 1.380(4) ?
C31 H31 0.9300 ?
C32 C33 1.349(4) ?
C33 C34 1.381(4) ?
C33 H33 0.9300 ?
C34 H34 0.9300 ?
O3 C36 1.193(4) ?
C35 C36 1.518(5) ?
C35 H35A 0.9600 ?
C35 H35B 0.9600 ?
C35 H35C 0.9600 ?
C36 C37 1.441(5) ?
C37 H37A 0.9600 ?
C37 H37B 0.9600 ?
C37 H37C 0.9600 ?

loop_
_geom_hbond_atom_site_label_D
_geom_hbond_atom_site_label_H
_geom_hbond_atom_site_label_A
_geom_hbond_distance_DH
_geom_hbond_distance_HA
_geom_hbond_distance_DA
_geom_hbond_angle_DHA
O2 H2O O1 0.815(10) 1.963(19) 2.681(3) 147(3)
O1 H1O O3 0.810(10) 2.036(11) 2.842(3) 174(3)

loop_
_geom_torsion_atom_site_label_1
_geom_torsion_atom_site_label_2
_geom_torsion_atom_site_label_3
_geom_torsion_atom_site_label_4
_geom_torsion
_geom_torsion_publ_flag
C23 C1 C2 C29 59.0(3) ?
C5 C1 C2 C29 -170.6(2) ?
C23 C1 C2 C3 -177.3(2) ?
C5 C1 C2 C3 -47.0(3) y
C29 C2 C3 C6 -77.0(3) y
C1 C2 C3 C6 158.1(2) y
C29 C2 C3 C4 154.1(3) ?
C1 C2 C3 C4 29.2(3) y
C6 C3 C4 O1 118.7(3) ?
C2 C3 C4 O1 -113.5(3) y
C6 C3 C4 C13 -2.3(4) ?
C2 C3 C4 C13 125.5(3) y
C6 C3 C4 C5 -128.5(3) ?
C2 C3 C4 C5 -0.7(3) y
C23 C1 C5 C14 56.2(4) ?
C2 C1 C5 C14 -72.6(3) ?
C23 C1 C5 C22 -66.5(4) ?
C2 C1 C5 C22 164.7(2) ?
C23 C1 C5 C4 174.7(3) ?
C2 C1 C5 C4 45.9(3) ?
O1 C4 C5 C1 87.1(3) ?
C13 C4 C5 C1 -153.5(3) ?
C3 C4 C5 C1 -27.7(3) y
O1 C4 C5 C14 -155.1(2) y
C13 C4 C5 C14 -35.7(4) ?
C3 C4 C5 C14 90.2(3) ?
O1 C4 C5 C22 -33.6(3) y
C13 C4 C5 C22 85.8(3) ?
C3 C4 C5 C22 -148.4(3) ?
C2 C3 C6 C7 -81.9(3) y
C4 C3 C6 C7 41.7(4) y
C3 C6 C7 C8 -58.3(3) ?
C6 C7 C8 C13 36.9(4) ?
C6 C7 C8 C9 -140.8(3) ?
C13 C8 C9 C10 0.5(5) ?
C7 C8 C9 C10 178.2(3) ?
C8 C9 C10 C11 -1.1(6) ?
C9 C10 C11 C12 0.3(6) ?
C10 C11 C12 C13 1.0(5) ?
C11 C12 C13 C8 -1.6(5) ?
C11 C12 C13 C4 178.2(3) ?
C9 C8 C13 C12 0.8(5) ?
C7 C8 C13 C12 -176.9(3) ?
C9 C8 C13 C4 -178.9(3) ?
C7 C8 C13 C4 3.4(5) ?
O1 C4 C13 C12 37.7(4) y
C3 C4 C13 C12 158.7(3) ?
C5 C4 C13 C12 -80.2(4) ?
O1 C4 C13 C8 -142.6(3) ?
C3 C4 C13 C8 -21.6(4) ?
C5 C4 C13 C8 99.5(3) ?
C1 C5 C14 C15 -144.2(2) ?
C22 C5 C14 C15 -18.9(3) ?
C4 C5 C14 C15 103.7(3) ?
C5 C14 C15 C16 58.4(3) ?
C14 C15 C16 C17 132.5(3) ?
C14 C15 C16 C21 -44.6(4) ?
C21 C16 C17 C18 -1.3(5) ?
C15 C16 C17 C18 -178.2(3) ?
C16 C17 C18 C19 1.3(5) ?
C17 C18 C19 C20 -0.9(6) ?
C18 C19 C20 C21 0.3(5) ?
C19 C20 C21 C16 -0.2(5) ?
C19 C20 C21 C22 -174.4(3) ?
C17 C16 C21 C20 0.7(5) ?
C15 C16 C21 C20 177.8(3) ?
C17 C16 C21 C22 175.3(3) ?
C15 C16 C21 C22 -7.5(4) ?
C20 C21 C22 O2 -7.2(4) ?
C16 C21 C22 O2 178.4(2) ?
C20 C21 C22 C5 -136.1(3) ?
C16 C21 C22 C5 49.6(4) ?
C1 C5 C22 O2 -35.9(3) ?
C14 C5 C22 O2 -159.6(2) ?
C4 C5 C22 O2 77.3(3) ?
C1 C5 C22 C21 90.6(3) ?
C14 C5 C22 C21 -33.1(4) ?
C4 C5 C22 C21 -156.2(3) ?
C2 C1 C23 C24 -151.8(3) ?
C5 C1 C23 C24 86.7(4) ?
C2 C1 C23 C28 26.6(4) ?
C5 C1 C23 C28 -94.9(3) ?
C28 C23 C24 C25 -0.7(5) ?
C1 C23 C24 C25 177.8(3) ?
C23 C24 C25 C26 0.1(5) ?
C24 C25 C26 C27 0.7(5) ?
C24 C25 C26 Br1 -178.1(2) ?
C25 C26 C27 C28 -0.7(5) ?
Br1 C26 C27 C28 178.0(2) ?
C26 C27 C28 C23 0.0(5) ?
C24 C23 C28 C27 0.7(4) ?
C1 C23 C28 C27 -177.8(3) ?
C3 C2 C29 C30 -71.6(4) ?
C1 C2 C29 C30 46.0(4) ?
C3 C2 C29 C34 106.9(3) ?
C1 C2 C29 C34 -135.5(3) ?
C34 C29 C30 C31 -1.7(4) ?
C2 C29 C30 C31 176.9(3) ?
C29 C30 C31 C32 0.7(5) ?
C30 C31 C32 C33 1.0(5) ?
C30 C31 C32 Br2 -177.4(2) ?
C31 C32 C33 C34 -1.6(5) ?
Br2 C32 C33 C34 176.7(2) ?
C32 C33 C34 C29 0.6(5) ?
C30 C29 C34 C33 1.0(5) ?
C2 C29 C34 C33 -177.5(3) ?
